data_2219377
loop_
_publ_author_name
'Kusrini, Eny'
'Saleh, Muhammad Idiris'
'Kia, Reza'
'Fun, Hoong-Kun'

_publ_section_title
;
 Aquadipicrato(tetraethylene glycol)gadolinium(III) picrate methanol
 hemisolvate
;
_journal_coeditor_code IS2323
_journal_issue 9
_journal_name_full 'Acta Crystallographica Section E'
_journal_page_first m1179
_journal_page_last m1180
_journal_paper_doi 10.1107/S1600536808026147
_journal_volume 64
_journal_year 2008
_chemical_formula_iupac '[Gd (C6 H2 N3 O7)2 (C8 H18 O5) (H2 O)] (C6 H2 N3 O7), 0.5C H4 O'
_chemical_formula_moiety 'C20 H24 Gd N6 O20 +, C6 H2 N3 O7 -, 0.5(C H4 O)'
_chemical_formula_sum 'C26.5 H28 Gd N9 O27.5'
_chemical_formula_weight 1069.83
_chemical_name_common
;Aquadipicrato(tetraethylene glycol)gadolinium(III) picrate methanol
 hemisolvate
;
_chemical_name_systematic
;
aquabis(2,4,6-trinitrophenolato)(3,6,9-trioxaundecane-1,11-
diol)gadolinium(III) 2,4,6-trinitrophenolate methanol hemisolvate
;
_space_group_IT_number 2
_symmetry_cell_setting triclinic
_symmetry_space_group_name_Hall '-P 1'
_symmetry_space_group_name_H-M 'P -1'
_atom_sites_solution_hydrogens geom
_atom_sites_solution_primary direct
_atom_sites_solution_secondary difmap
_audit_creation_method SHELXL-97
_cell_angle_alpha 104.188(3)
_cell_angle_beta 96.445(4)
_cell_angle_gamma 95.483(4)
_cell_formula_units_Z 4
_cell_length_a 8.1816(6)
_cell_length_b 18.6657(14)
_cell_length_c 24.9646(18)
_cell_measurement_reflns_used 9911
_cell_measurement_temperature 100.00(10)
_cell_measurement_theta_max 37.50
_cell_measurement_theta_min 2.54
_cell_volume 3642.7(5)
_computing_cell_refinement 'APEX2 (Bruker, 2005)'
_computing_data_collection 'APEX2 (Bruker, 2005)'
_computing_data_reduction 'SAINT (Bruker, 2005)'
_computing_molecular_graphics 'SHELXTL (Sheldrick, 2008)'
_computing_publication_material
;
SHELXTL (Sheldrick, 2008) and PLATON (Spek, 2003)
;
_computing_structure_refinement 'SHELXTL (Sheldrick, 2008)'
_computing_structure_solution 'SHELXTL (Sheldrick, 2008)'
_diffrn_ambient_temperature 100.00(10)
_diffrn_measured_fraction_theta_full 0.994
_diffrn_measured_fraction_theta_max 0.994
_diffrn_measurement_device_type
;
Bruker SMART APEXII CCD area-detector
;
_diffrn_measurement_method '\f and \w'
_diffrn_radiation_monochromator graphite
_diffrn_radiation_source 'fine-focus sealed tube'
_diffrn_radiation_type MoK\a
_diffrn_radiation_wavelength 0.71073
_diffrn_reflns_av_R_equivalents 0.0409
_diffrn_reflns_av_sigmaI/netI 0.0428
_diffrn_reflns_limit_h_max 13
_diffrn_reflns_limit_h_min -13
_diffrn_reflns_limit_k_max 31
_diffrn_reflns_limit_k_min -31
_diffrn_reflns_limit_l_max 42
_diffrn_reflns_limit_l_min -39
_diffrn_reflns_number 125488
_diffrn_reflns_theta_full 37.50
_diffrn_reflns_theta_max 37.50
_diffrn_reflns_theta_min 0.85
_diffrn_standards_number 0
_exptl_absorpt_coefficient_mu 1.943
_exptl_absorpt_correction_T_max 0.7362
_exptl_absorpt_correction_T_min 0.4318
_exptl_absorpt_correction_type multi-scan
_exptl_absorpt_process_details '(<i>SADABS</i>; Bruker, 2005)'
_exptl_crystal_colour yellow
_exptl_crystal_density_diffrn 1.951
_exptl_crystal_density_method 'not measured'
_exptl_crystal_description block
_exptl_crystal_F_000 2136
_exptl_crystal_size_max 0.51
_exptl_crystal_size_mid 0.31
_exptl_crystal_size_min 0.16
_refine_diff_density_max 1.657
_refine_diff_density_min -1.653
_refine_ls_extinction_method none
_refine_ls_goodness_of_fit_ref 1.084
_refine_ls_hydrogen_treatment constr
_refine_ls_matrix_type full
_refine_ls_number_parameters 1158
_refine_ls_number_reflns 38087
_refine_ls_number_restraints 2
_refine_ls_restrained_S_all 1.084
_refine_ls_R_factor_all 0.0471
_refine_ls_R_factor_gt 0.0330
_refine_ls_shift/su_max 0.004
_refine_ls_shift/su_mean 0.000
_refine_ls_structure_factor_coef Fsqd
_refine_ls_weighting_details 'calc w=1/[\s^2^(Fo^2^)+(0.0417P)^2^+1.2298P] where P=(Fo^2^+2Fc^2^)/3'
_refine_ls_weighting_scheme calc
_refine_ls_wR_factor_gt 0.0804
_refine_ls_wR_factor_ref 0.0924
_reflns_number_gt 30033
_reflns_number_total 38087
_reflns_threshold_expression I>2\s(I)
_cod_data_source_file is2323.cif
_cod_data_source_block I
_cod_depositor_comments
;
The following automatic conversions were performed:
'_symmetry_cell_setting' value 'Triclinic' changed to 'triclinic'
according to '/home/saulius/struct/CIF-dictionaries/cif_core.dic'
dictionary named 'cif_core.dic' version 2.4.1 from 2010-06-29.

Automatic conversion script
Id: cif_fix_enum 1527 2010-12-29 10:47:43Z saulius 

The following automatic conversions were performed:

'_symmetry_cell_setting' value 'Triclinic' changed to 'triclinic'
according to /home/saulius/struct/CIF-dictionaries/cif_core.dic
dictionary named 'cif_core.dic' version 2.4.1 from 2010-06-29.

Automatic conversion script
Id: cif_fix_values 1715 2011-07-08 13:25:40Z adriana 
;
_cod_database_code 2219377
_cod_database_fobs_code 2219377

loop_
_symmetry_equiv_pos_as_xyz
'x, y, z'
'-x, -y, -z'

loop_
_atom_site_type_symbol
_atom_site_label
_atom_site_fract_x
_atom_site_fract_y
_atom_site_fract_z
_atom_site_U_iso_or_equiv
_atom_site_adp_type
_atom_site_calc_flag
_atom_site_refinement_flags
_atom_site_occupancy
_atom_site_disorder_assembly
_atom_site_disorder_group
Gd Gd1A 0.608042(9) 0.265676(4) 0.296852(3) 0.00868(2) Uani d . 1 . .
O O1A 0.70249(16) 0.40233(7) 0.32150(6) 0.0145(2) Uani d . 1 . .
H H1OA 0.8047 0.4223 0.3428 0.022 Uiso d R 1 . .
O O2A 0.38621(15) 0.34928(7) 0.29427(6) 0.0135(2) Uani d . 1 . .
O O3A 0.33119(15) 0.21771(7) 0.31087(6) 0.0143(2) Uani d . 1 . .
O O4A 0.59775(16) 0.15781(7) 0.33783(6) 0.0138(2) Uani d . 1 . .
O O5A 0.76342(16) 0.16250(7) 0.25563(6) 0.0134(2) Uani d . 1 . .
H H5OA 0.8025 0.1569 0.2248 0.020 Uiso d R 1 . .
O O6A 0.59384(15) 0.31159(7) 0.39285(5) 0.0127(2) Uani d . 1 . .
O O7A 0.88396(15) 0.28346(8) 0.35329(6) 0.0150(2) Uani d . 1 . .
O O8A 1.07633(18) 0.27812(9) 0.41795(7) 0.0224(3) Uani d . 1 . .
O O9A 1.15721(19) 0.48956(9) 0.57962(7) 0.0246(3) Uani d . 1 . .
O O10A 0.9409(2) 0.52591(10) 0.61570(7) 0.0309(4) Uani d . 1 . .
O O11A 0.3917(2) 0.36844(13) 0.52115(8) 0.0344(4) Uani d . 1 . .
O O12A 0.36987(19) 0.40568(9) 0.44551(7) 0.0229(3) Uani d . 1 . .
O O13A 0.46255(16) 0.21694(7) 0.20835(5) 0.0139(2) Uani d . 1 . .
O O14A 0.40001(19) 0.06007(9) 0.17781(7) 0.0236(3) Uani d . 1 . .
O O15A 0.6385(2) 0.03453(8) 0.15272(7) 0.0208(3) Uani d . 1 . .
O O16A 0.6813(3) 0.10092(10) -0.02582(7) 0.0300(4) Uani d . 1 . .
O O17A 0.6941(3) 0.21908(10) -0.02011(8) 0.0330(4) Uani d . 1 . .
O O18A 0.5510(2) 0.38656(8) 0.14289(7) 0.0265(3) Uani d . 1 . .
O O19A 0.3520(2) 0.34043(9) 0.17970(7) 0.0235(3) Uani d . 1 . .
N N1A 0.94711(17) 0.29986(8) 0.40316(6) 0.0127(2) Uani d . 1 . .
N N2A 1.0056(2) 0.48615(9) 0.57909(7) 0.0204(3) Uani d . 1 . .
N N3A 0.45121(19) 0.38771(9) 0.48325(7) 0.0164(3) Uani d . 1 . .
N N4A 0.52166(19) 0.07145(8) 0.15486(7) 0.0147(3) Uani d . 1 . .
N N5A 0.6605(2) 0.16457(10) -0.00207(7) 0.0208(3) Uani d . 1 . .
N N6A 0.4659(2) 0.33349(9) 0.15173(7) 0.0178(3) Uani d . 1 . .
C C1A 0.4220(2) 0.42868(10) 0.31465(9) 0.0183(3) Uani d . 1 . .
H H1AA 0.4192 0.4439 0.3545 0.022 Uiso calc R 1 . .
H H1AB 0.3414 0.4529 0.2963 0.022 Uiso calc R 1 . .
C C2A 0.5933(2) 0.44906(10) 0.30162(9) 0.0174(3) Uani d . 1 . .
H H2AA 0.5908 0.4417 0.2617 0.021 Uiso calc R 1 . .
H H2AB 0.6321 0.5010 0.3198 0.021 Uiso calc R 1 . .
C C3A 0.2176(2) 0.32386(11) 0.29847(9) 0.0188(3) Uani d . 1 . .
H H3AA 0.1414 0.3432 0.2745 0.023 Uiso calc R 1 . .
H H3AB 0.1956 0.3411 0.3366 0.023 Uiso calc R 1 . .
C C4A 0.1945(2) 0.24033(10) 0.28073(8) 0.0153(3) Uani d . 1 . .
H H4AA 0.0902 0.2206 0.2898 0.018 Uiso calc R 1 . .
H H4AB 0.1951 0.2227 0.2408 0.018 Uiso calc R 1 . .
C C5A 0.8040(2) 0.10940(11) 0.28633(9) 0.0168(3) Uani d . 1 . .
H H5AA 0.8960 0.1310 0.3158 0.020 Uiso calc R 1 . .
H H5AB 0.8355 0.0656 0.2618 0.020 Uiso calc R 1 . .
C C6A 0.6532(2) 0.08899(10) 0.31061(9) 0.0181(3) Uani d . 1 . .
H H6AA 0.5675 0.0594 0.2814 0.022 Uiso calc R 1 . .
H H6AB 0.6796 0.0603 0.3373 0.022 Uiso calc R 1 . .
C C7A 0.4518(2) 0.14620(10) 0.36443(8) 0.0152(3) Uani d . 1 . .
H H7AA 0.4574 0.1850 0.3987 0.018 Uiso calc R 1 . .
H H7AB 0.4469 0.0985 0.3735 0.018 Uiso calc R 1 . .
C C8A 0.3011(2) 0.14796(10) 0.32535(8) 0.0167(3) Uani d . 1 . .
H H8AA 0.2876 0.1063 0.2924 0.020 Uiso calc R 1 . .
H H8AB 0.2024 0.1461 0.3434 0.020 Uiso calc R 1 . .
C C9A 0.69105(19) 0.34734(9) 0.43571(7) 0.0110(3) Uani d . 1 . .
C C10A 0.8676(2) 0.34773(9) 0.44433(7) 0.0116(3) Uani d . 1 . .
C C11A 0.9715(2) 0.39089(10) 0.49124(7) 0.0135(3) Uani d . 1 . .
H H11A 1.0855 0.3895 0.4948 0.016 Uiso calc R 1 . .
C C12A 0.9006(2) 0.43587(10) 0.53250(7) 0.0145(3) Uani d . 1 . .
C C13A 0.7286(2) 0.43369(10) 0.53063(8) 0.0144(3) Uani d . 1 . .
H H13A 0.6824 0.4610 0.5603 0.017 Uiso calc R 1 . .
C C14A 0.6309(2) 0.39024(9) 0.48405(7) 0.0123(3) Uani d . 1 . .
C C15A 0.4911(2) 0.20371(9) 0.15823(7) 0.0120(3) Uani d . 1 . .
C C16A 0.5279(2) 0.13263(9) 0.12793(7) 0.0119(3) Uani d . 1 . .
O O26B 0.0053(2) 0.05816(10) 0.69472(7) 0.0287(4) Uani d . 1 . .
O O25B 0.0163(2) -0.02844(9) 0.62066(8) 0.0285(3) Uani d . 1 . .
C C17A 0.5823(2) 0.11839(10) 0.07656(7) 0.0137(3) Uani d . 1 . .
H H17A 0.6083 0.0715 0.0596 0.016 Uiso calc R 1 . .
C C18A 0.5970(2) 0.17664(10) 0.05095(8) 0.0154(3) Uani d . 1 . .
C C19A 0.5578(2) 0.24678(10) 0.07571(8) 0.0165(3) Uani d . 1 . .
H H19A 0.5684 0.2851 0.0580 0.020 Uiso calc R 1 . .
C C20A 0.5029(2) 0.25867(9) 0.12696(8) 0.0138(3) Uani d . 1 . .
O O20A -0.08406(16) 0.19331(7) 0.17167(6) 0.0145(2) Uani d . 1 . .
O O21A 0.02614(19) 0.07122(8) 0.19759(6) 0.0192(3) Uani d . 1 . .
O O22A 0.0011(2) -0.02114(8) 0.12384(7) 0.0220(3) Uani d . 1 . .
O O23A 0.2676(2) 0.03397(9) -0.02551(7) 0.0271(3) Uani d . 1 . .
O O24A 0.2653(2) 0.14258(9) -0.04213(7) 0.0244(3) Uani d . 1 . .
O O25A 0.10238(18) 0.33937(8) 0.08951(7) 0.0201(3) Uani d . 1 . .
O O26A -0.1005(2) 0.31757(8) 0.13400(7) 0.0239(3) Uani d . 1 . .
N N7A 0.01859(19) 0.04607(9) 0.14720(7) 0.0148(3) Uani d . 1 . .
N N8A 0.2310(2) 0.09754(10) -0.01506(7) 0.0176(3) Uani d . 1 . .
N N9A 0.01088(19) 0.29658(9) 0.10700(7) 0.0148(3) Uani d . 1 . .
C C21A -0.01043(19) 0.17214(9) 0.13013(7) 0.0118(3) Uani d . 1 . .
C C22A 0.0393(2) 0.09818(10) 0.11261(7) 0.0129(3) Uani d . 1 . .
C C23A 0.1114(2) 0.07294(10) 0.06538(8) 0.0140(3) Uani d . 1 . .
H H23A 0.1361 0.0242 0.0554 0.017 Uiso calc R 1 . .
C C24A 0.1464(2) 0.12191(10) 0.03279(8) 0.0145(3) Uani d . 1 . .
C C25A 0.1119(2) 0.19470(10) 0.04735(8) 0.0140(3) Uani d . 1 . .
H H25A 0.1395 0.2272 0.0259 0.017 Uiso calc R 1 . .
C C26A 0.0361(2) 0.21845(9) 0.09399(8) 0.0128(3) Uani d . 1 . .
O O1WA 0.78489(17) 0.30413(7) 0.23642(6) 0.0155(2) Uani d . 1 . .
H H1WA 0.7288 0.3225 0.2135 0.023 Uiso d R 1 . .
H H2WA 0.8226 0.2664 0.2174 0.023 Uiso d R 1 . .
Gd Gd1B 0.623445(9) 0.270023(4) 0.795291(3) 0.00896(2) Uani d . 1 . .
O O1B 0.76865(16) 0.16094(7) 0.75866(6) 0.0140(2) Uani d . 1 . .
H H1OB 0.7983 0.1574 0.7271 0.021 Uiso d R 1 . .
O O2B 0.62109(17) 0.17222(7) 0.84744(6) 0.0157(2) Uani d . 1 . .
O O3B 0.35138(16) 0.20964(8) 0.80006(6) 0.0170(3) Uani d . 1 . .
O O4B 0.39681(15) 0.35279(7) 0.79379(6) 0.0137(2) Uani d . 1 . .
O O5B 0.71578(16) 0.40701(7) 0.81105(6) 0.0142(2) Uani d . 1 . .
H H5OB 0.7744 0.4327 0.8421 0.021 Uiso d R 1 . .
O O6B 0.59521(15) 0.32557(7) 0.88968(5) 0.0124(2) Uani d . 1 . .
O O7B 0.89350(16) 0.29763(8) 0.85595(6) 0.0152(2) Uani d . 1 . .
O O8B 1.07183(17) 0.28653(9) 0.92279(6) 0.0198(3) Uani d . 1 . .
O O9B 1.13002(17) 0.49605(8) 1.08765(6) 0.0183(3) Uani d . 1 . .
O O10B 0.9107(2) 0.50501(9) 1.12945(7) 0.0255(3) Uani d . 1 . .
O O11B 0.37097(19) 0.37478(13) 1.01842(8) 0.0332(4) Uani d . 1 . .
O O12B 0.36282(17) 0.41048(9) 0.94234(6) 0.0194(3) Uani d . 1 . .
O O13B 0.49420(16) 0.23621(7) 0.70484(5) 0.0147(2) Uani d . 1 . .
O O14B 0.4135(2) 0.35851(9) 0.66194(8) 0.0296(4) Uani d . 1 . .
O O15B 0.6582(2) 0.39089(9) 0.64435(9) 0.0350(4) Uani d . 1 . .
O O16B 0.7352(2) 0.20034(11) 0.47319(7) 0.0300(4) Uani d . 1 . .
O O17B 0.6716(3) 0.08345(10) 0.46982(7) 0.0339(4) Uani d . 1 . .
O O18B 0.6098(2) 0.03455(8) 0.65242(7) 0.0220(3) Uani d . 1 . .
O O19B 0.40166(19) 0.08514(9) 0.68585(7) 0.0225(3) Uani d . 1 . .
N N1B 0.94693(17) 0.31047(8) 0.90670(6) 0.0128(2) Uani d . 1 . .
N N2B 0.9795(2) 0.48073(9) 1.08858(7) 0.0156(3) Uani d . 1 . .
N N3B 0.43708(19) 0.39219(9) 0.98113(7) 0.0149(3) Uani d . 1 . .
N N4B 0.5420(2) 0.34383(9) 0.64440(7) 0.0185(3) Uani d . 1 . .
N N5B 0.6820(2) 0.15013(11) 0.49316(7) 0.0214(3) Uani d . 1 . .
N N6B 0.5149(2) 0.08225(9) 0.65742(7) 0.0155(3) Uani d . 1 . .
C C1B 0.7688(3) 0.09786(11) 0.78241(9) 0.0202(4) Uani d . 1 . .
H H1BA 0.8706 0.0757 0.7780 0.024 Uiso calc R 1 . .
H H1BB 0.6758 0.0604 0.7641 0.024 Uiso calc R 1 . .
C C2B 0.7550(3) 0.12655(11) 0.84265(9) 0.0202(3) Uani d . 1 . .
H H2BA 0.7324 0.0853 0.8591 0.024 Uiso calc R 1 . .
H H2BB 0.8582 0.1559 0.8623 0.024 Uiso calc R 1 . .
C C3B 0.4660(3) 0.13103(12) 0.84965(10) 0.0240(4) Uani d . 1 . .
H H3BA 0.4708 0.1156 0.8841 0.029 Uiso calc R 1 . .
H H3BB 0.4428 0.0868 0.8186 0.029 Uiso calc R 1 . .
C C4B 0.3342(3) 0.17916(13) 0.84669(10) 0.0235(4) Uani d . 1 . .
H H4BA 0.2260 0.1503 0.8418 0.028 Uiso calc R 1 . .
H H4BB 0.3459 0.2188 0.8808 0.028 Uiso calc R 1 . .
C C5B 0.2127(2) 0.24281(11) 0.77987(8) 0.0164(3) Uani d . 1 . .
H H5BA 0.1109 0.2207 0.7891 0.020 Uiso calc R 1 . .
H H5BB 0.2029 0.2335 0.7396 0.020 Uiso calc R 1 . .
C C6B 0.2388(2) 0.32506(11) 0.80617(9) 0.0182(3) Uani d . 1 . .
H H6BA 0.1510 0.3488 0.7909 0.022 Uiso calc R 1 . .
H H6BB 0.2393 0.3350 0.8462 0.022 Uiso calc R 1 . .
C C7B 0.4356(2) 0.43206(10) 0.81514(9) 0.0170(3) Uani d . 1 . .
H H7BA 0.4470 0.4459 0.8556 0.020 Uiso calc R 1 . .
H H7BB 0.3487 0.4572 0.8008 0.020 Uiso calc R 1 . .
C C8B 0.5965(2) 0.45294(10) 0.79583(8) 0.0156(3) Uani d . 1 . .
H H8BA 0.5800 0.4456 0.7557 0.019 Uiso calc R 1 . .
H H8BB 0.6365 0.5050 0.8131 0.019 Uiso calc R 1 . .
C C9B 0.68495(19) 0.35609(9) 0.93546(7) 0.0107(3) Uani d . 1 . .
C C10B 0.8610(2) 0.35562(9) 0.94724(7) 0.0116(3) Uani d . 1 . .
C C11B 0.9585(2) 0.39483(9) 0.99652(7) 0.0126(3) Uani d . 1 . .
H H11B 1.0729 0.3947 1.0011 0.015 Uiso calc R 1 . .
C C12B 0.8811(2) 0.43424(10) 1.03869(7) 0.0132(3) Uani d . 1 . .
C C13B 0.7086(2) 0.42982(10) 1.03446(7) 0.0135(3) Uani d . 1 . .
H H13B 0.6574 0.4511 1.0649 0.016 Uiso calc R 1 . .
C C14B 0.6169(2) 0.39315(9) 0.98415(7) 0.0121(3) Uani d . 1 . .
C C15B 0.5251(2) 0.21481(9) 0.65524(7) 0.0123(3) Uani d . 1 . .
C C16B 0.5606(2) 0.26544(10) 0.62181(8) 0.0143(3) Uani d . 1 . .
C C17B 0.6144(2) 0.24619(10) 0.57067(8) 0.0165(3) Uani d . 1 . .
H H17B 0.6421 0.2821 0.5520 0.020 Uiso calc R 1 . .
C C18B 0.6263(2) 0.17137(11) 0.54758(8) 0.0162(3) Uani d . 1 . .
C C19B 0.5903(2) 0.11747(10) 0.57550(8) 0.0153(3) Uani d . 1 . .
H H19B 0.5994 0.0677 0.5597 0.018 Uiso calc R 1 . .
C C20B 0.5405(2) 0.13945(9) 0.62743(7) 0.0133(3) Uani d . 1 . .
O O20B -0.07838(16) 0.18632(7) 0.67524(6) 0.0144(2) Uani d . 1 . .
O O21B 0.0602(2) 0.32506(8) 0.67484(7) 0.0252(3) Uani d . 1 . .
O O22B 0.0310(3) 0.33386(10) 0.59029(8) 0.0379(5) Uani d . 1 . .
O O23B 0.2717(2) 0.15015(10) 0.46334(7) 0.0295(4) Uani d . 1 . .
O O24B 0.2570(3) 0.03689(11) 0.47143(8) 0.0322(4) Uani d . 1 . .
N N7B 0.0490(2) 0.29762(9) 0.62461(8) 0.0197(3) Uani d . 1 . .
N N8B 0.2323(2) 0.10193(11) 0.48694(8) 0.0210(3) Uani d . 1 . .
N N9B 0.0183(2) 0.03712(9) 0.64518(7) 0.0176(3) Uani d . 1 . .
C C21B 0.0047(2) 0.16787(10) 0.63562(7) 0.0125(3) Uani d . 1 . .
C C22B 0.0628(2) 0.21878(10) 0.60433(8) 0.0140(3) Uani d . 1 . .
C C23B 0.1300(2) 0.19784(11) 0.55588(8) 0.0165(3) Uani d . 1 . .
H H23B 0.1586 0.2325 0.5362 0.020 Uiso calc R 1 . .
C C24B 0.1545(2) 0.12411(11) 0.53678(8) 0.0162(3) Uani d . 1 . .
C C25B 0.1153(2) 0.07156(11) 0.56596(8) 0.0162(3) Uani d . 1 . .
H H25B 0.1357 0.0225 0.5531 0.019 Uiso calc R 1 . .
C C26B 0.0457(2) 0.09360(10) 0.61429(8) 0.0142(3) Uani d . 1 . .
O O1WB 0.82835(17) 0.30080(7) 0.74100(6) 0.0173(3) Uani d . 1 . .
H H1WB 0.8252 0.3356 0.7236 0.026 Uiso d R 1 . .
H H2WB 0.8524 0.2637 0.7161 0.026 Uiso d R 1 . .
C C21 0.9877(4) 0.50655(12) 0.25975(12) 0.0486(8) Uani d D 1 . .
H H21A 1.0939 0.5151 0.2825 0.073 Uiso d PR 0.603(6) A 1
H H21B 0.9901 0.5357 0.2330 0.073 Uiso d PR 0.603(6) A 1
H H21C 0.9041 0.5208 0.2830 0.073 Uiso d PR 0.603(6) A 1
H H21D 1.0729 0.4871 0.2796 0.073 Uiso d PR 0.397(6) A 2
H H21E 1.0365 0.5338 0.2363 0.073 Uiso d PR 0.397(6) A 2
H H21F 0.9330 0.5391 0.2860 0.073 Uiso d PR 0.397(6) A 2
O O1X 0.9553(7) 0.43300(12) 0.23294(15) 0.0384(9) Uani d PD 0.603(6) A 1
H H1XA 0.9424 0.4281 0.1991 0.058 Uiso calc PR 0.603(6) A 1
O O2X 0.8802(7) 0.4470(2) 0.2285(2) 0.0384(9) Uani d PD 0.397(6) A 2
H H1XB 0.9278 0.4097 0.2230 0.058 Uiso calc PR 0.397(6) A 2

loop_
_atom_site_aniso_label
_atom_site_aniso_U_11
_atom_site_aniso_U_22
_atom_site_aniso_U_33
_atom_site_aniso_U_12
_atom_site_aniso_U_13
_atom_site_aniso_U_23
Gd1A 0.00928(3) 0.00890(3) 0.00746(4) 0.00089(2) 0.00152(2) 0.00129(2)
O1A 0.0159(5) 0.0117(5) 0.0139(6) 0.0005(4) -0.0007(4) 0.0013(4)
O2A 0.0133(5) 0.0126(5) 0.0144(6) 0.0030(4) 0.0028(4) 0.0023(4)
O3A 0.0109(5) 0.0158(5) 0.0167(6) -0.0007(4) 0.0004(4) 0.0068(5)
O4A 0.0156(5) 0.0120(5) 0.0165(6) 0.0031(4) 0.0086(4) 0.0058(4)
O5A 0.0162(5) 0.0124(5) 0.0136(6) 0.0043(4) 0.0056(4) 0.0046(4)
O6A 0.0115(5) 0.0158(5) 0.0085(5) -0.0007(4) 0.0007(4) -0.0001(4)
O7A 0.0120(5) 0.0211(6) 0.0098(6) 0.0016(4) 0.0007(4) 0.0008(5)
O8A 0.0158(6) 0.0304(8) 0.0207(7) 0.0106(5) -0.0005(5) 0.0046(6)
O9A 0.0236(7) 0.0241(7) 0.0213(8) -0.0081(6) -0.0079(5) 0.0060(6)
O10A 0.0424(10) 0.0256(8) 0.0157(7) -0.0028(7) -0.0006(7) -0.0069(6)
O11A 0.0209(7) 0.0640(13) 0.0272(9) 0.0093(8) 0.0119(6) 0.0233(9)
O12A 0.0203(6) 0.0293(8) 0.0209(7) 0.0096(6) 0.0005(5) 0.0083(6)
O13A 0.0145(5) 0.0178(6) 0.0083(5) 0.0018(4) 0.0014(4) 0.0012(4)
O14A 0.0225(6) 0.0266(7) 0.0247(8) -0.0016(6) 0.0078(6) 0.0119(6)
O15A 0.0280(7) 0.0145(6) 0.0216(7) 0.0075(5) 0.0053(6) 0.0053(5)
O16A 0.0508(11) 0.0251(8) 0.0191(8) 0.0156(7) 0.0177(7) 0.0056(6)
O17A 0.0573(12) 0.0258(8) 0.0220(8) 0.0049(8) 0.0190(8) 0.0116(7)
O18A 0.0382(9) 0.0136(6) 0.0271(8) 0.0030(6) 0.0040(7) 0.0042(6)
O19A 0.0295(7) 0.0247(7) 0.0174(7) 0.0130(6) 0.0054(6) 0.0031(6)
N1A 0.0112(5) 0.0149(6) 0.0114(6) 0.0021(4) 0.0012(4) 0.0026(5)
N2A 0.0284(8) 0.0160(7) 0.0138(7) -0.0052(6) -0.0041(6) 0.0041(6)
N3A 0.0152(6) 0.0191(7) 0.0147(7) 0.0051(5) 0.0039(5) 0.0021(6)
N4A 0.0184(6) 0.0125(6) 0.0122(7) -0.0008(5) 0.0016(5) 0.0025(5)
N5A 0.0301(8) 0.0221(8) 0.0122(7) 0.0045(6) 0.0067(6) 0.0059(6)
N6A 0.0244(7) 0.0152(7) 0.0131(7) 0.0066(5) -0.0004(6) 0.0023(5)
C1A 0.0213(8) 0.0116(7) 0.0233(9) 0.0061(6) 0.0062(7) 0.0042(6)
C2A 0.0210(8) 0.0126(7) 0.0187(9) 0.0017(6) 0.0024(6) 0.0047(6)
C3A 0.0119(6) 0.0195(8) 0.0263(10) 0.0048(6) 0.0062(6) 0.0057(7)
C4A 0.0099(6) 0.0196(8) 0.0159(8) 0.0019(5) 0.0015(5) 0.0039(6)
C5A 0.0172(7) 0.0176(7) 0.0208(9) 0.0069(6) 0.0077(6) 0.0107(7)
C6A 0.0193(7) 0.0140(7) 0.0245(10) 0.0038(6) 0.0083(7) 0.0086(7)
C7A 0.0176(7) 0.0148(7) 0.0157(8) 0.0018(6) 0.0079(6) 0.0063(6)
C8A 0.0156(7) 0.0151(7) 0.0194(9) -0.0019(6) 0.0046(6) 0.0048(6)
C9A 0.0116(6) 0.0111(6) 0.0101(7) 0.0011(5) 0.0010(5) 0.0028(5)
C10A 0.0127(6) 0.0124(6) 0.0089(7) 0.0007(5) 0.0009(5) 0.0020(5)
C11A 0.0136(6) 0.0149(7) 0.0115(7) -0.0017(5) -0.0008(5) 0.0049(6)
C12A 0.0190(7) 0.0121(7) 0.0099(7) -0.0022(5) -0.0021(5) 0.0014(5)
C13A 0.0193(7) 0.0125(7) 0.0103(7) 0.0014(5) 0.0003(6) 0.0017(5)
C14A 0.0141(6) 0.0126(6) 0.0097(7) 0.0021(5) 0.0019(5) 0.0014(5)
C15A 0.0118(6) 0.0138(7) 0.0092(7) 0.0013(5) 0.0008(5) 0.0014(5)
C16A 0.0140(6) 0.0107(6) 0.0113(7) 0.0010(5) 0.0020(5) 0.0035(5)
O26B 0.0447(10) 0.0307(8) 0.0210(8) 0.0169(7) 0.0188(7) 0.0151(7)
O25B 0.0439(10) 0.0182(7) 0.0265(9) 0.0086(6) 0.0066(7) 0.0091(6)
C17A 0.0179(7) 0.0127(7) 0.0104(7) 0.0038(5) 0.0034(5) 0.0018(5)
C18A 0.0207(7) 0.0155(7) 0.0104(7) 0.0024(6) 0.0033(6) 0.0037(6)
C19A 0.0234(8) 0.0146(7) 0.0118(8) 0.0016(6) 0.0023(6) 0.0044(6)
C20A 0.0184(7) 0.0116(6) 0.0114(7) 0.0034(5) 0.0013(5) 0.0026(5)
O20A 0.0161(5) 0.0162(5) 0.0125(6) 0.0044(4) 0.0062(4) 0.0033(4)
O21A 0.0251(6) 0.0221(6) 0.0136(6) 0.0077(5) 0.0069(5) 0.0068(5)
O22A 0.0292(7) 0.0140(6) 0.0233(8) 0.0045(5) 0.0035(6) 0.0056(5)
O23A 0.0381(9) 0.0251(7) 0.0219(8) 0.0170(7) 0.0140(7) 0.0039(6)
O24A 0.0326(8) 0.0267(7) 0.0181(7) 0.0068(6) 0.0143(6) 0.0078(6)
O25A 0.0238(6) 0.0172(6) 0.0233(7) 0.0025(5) 0.0085(5) 0.0103(5)
O26A 0.0315(7) 0.0194(6) 0.0270(8) 0.0111(6) 0.0177(6) 0.0084(6)
N7A 0.0148(6) 0.0153(6) 0.0167(7) 0.0047(5) 0.0047(5) 0.0068(5)
N8A 0.0198(7) 0.0213(7) 0.0123(7) 0.0068(6) 0.0059(5) 0.0019(6)
N9A 0.0176(6) 0.0145(6) 0.0136(7) 0.0037(5) 0.0041(5) 0.0045(5)
C21A 0.0107(6) 0.0137(6) 0.0112(7) 0.0018(5) 0.0026(5) 0.0029(5)
C22A 0.0142(6) 0.0136(7) 0.0117(7) 0.0033(5) 0.0035(5) 0.0034(6)
C23A 0.0146(6) 0.0160(7) 0.0118(7) 0.0049(5) 0.0040(5) 0.0022(6)
C24A 0.0159(7) 0.0166(7) 0.0115(7) 0.0047(5) 0.0045(5) 0.0023(6)
C25A 0.0150(6) 0.0165(7) 0.0117(7) 0.0036(5) 0.0043(5) 0.0042(6)
C26A 0.0154(6) 0.0108(6) 0.0130(7) 0.0027(5) 0.0051(5) 0.0026(5)
O1WA 0.0189(6) 0.0133(5) 0.0150(6) 0.0006(4) 0.0078(5) 0.0031(5)
Gd1B 0.00998(3) 0.00894(3) 0.00780(4) 0.00133(2) 0.00178(2) 0.00161(2)
O1B 0.0186(5) 0.0129(5) 0.0131(6) 0.0052(4) 0.0079(4) 0.0048(4)
O2B 0.0194(6) 0.0143(5) 0.0176(6) 0.0056(4) 0.0088(5) 0.0079(5)
O3B 0.0131(5) 0.0220(6) 0.0179(7) -0.0014(4) 0.0018(4) 0.0103(5)
O4B 0.0122(5) 0.0132(5) 0.0158(6) 0.0023(4) 0.0033(4) 0.0028(4)
O5B 0.0141(5) 0.0105(5) 0.0164(6) 0.0018(4) 0.0012(4) 0.0008(4)
O6B 0.0120(5) 0.0152(5) 0.0086(5) 0.0007(4) 0.0009(4) 0.0009(4)
O7B 0.0126(5) 0.0227(6) 0.0093(6) 0.0025(4) 0.0018(4) 0.0022(5)
O8B 0.0145(5) 0.0257(7) 0.0187(7) 0.0095(5) 0.0002(5) 0.0034(5)
O9B 0.0174(6) 0.0166(6) 0.0180(7) -0.0030(5) -0.0038(5) 0.0038(5)
O10B 0.0275(7) 0.0297(8) 0.0127(7) 0.0056(6) 0.0005(5) -0.0065(6)
O11B 0.0162(6) 0.0674(13) 0.0239(8) 0.0080(7) 0.0086(6) 0.0233(9)
O12B 0.0174(6) 0.0248(7) 0.0174(7) 0.0079(5) 0.0012(5) 0.0066(5)
O13B 0.0164(5) 0.0178(6) 0.0091(5) 0.0035(4) 0.0023(4) 0.0012(4)
O14B 0.0292(8) 0.0201(7) 0.0386(10) 0.0091(6) 0.0072(7) 0.0026(7)
O15B 0.0457(10) 0.0177(7) 0.0405(11) -0.0059(7) 0.0152(8) 0.0049(7)
O16B 0.0370(9) 0.0382(9) 0.0189(8) 0.0030(7) 0.0121(7) 0.0120(7)
O17B 0.0593(12) 0.0299(9) 0.0176(8) 0.0200(8) 0.0163(8) 0.0057(7)
O18B 0.0315(7) 0.0131(6) 0.0230(7) 0.0065(5) 0.0054(6) 0.0055(5)
O19B 0.0255(7) 0.0226(7) 0.0216(7) 0.0003(5) 0.0089(6) 0.0081(6)
N1B 0.0116(5) 0.0156(6) 0.0111(6) 0.0013(5) 0.0022(4) 0.0031(5)
N2B 0.0207(7) 0.0120(6) 0.0121(7) 0.0017(5) -0.0019(5) 0.0012(5)
N3B 0.0136(6) 0.0190(7) 0.0118(7) 0.0046(5) 0.0028(5) 0.0021(5)
N4B 0.0273(8) 0.0132(6) 0.0149(7) 0.0025(6) 0.0006(6) 0.0043(5)
N5B 0.0261(8) 0.0280(9) 0.0125(7) 0.0092(7) 0.0056(6) 0.0061(6)
N6B 0.0206(6) 0.0122(6) 0.0131(7) -0.0005(5) 0.0012(5) 0.0035(5)
C1B 0.0291(9) 0.0188(8) 0.0192(9) 0.0118(7) 0.0119(7) 0.0098(7)
C2B 0.0239(8) 0.0206(8) 0.0200(9) 0.0082(7) 0.0066(7) 0.0091(7)
C3B 0.0229(8) 0.0246(9) 0.0299(11) -0.0001(7) 0.0067(8) 0.0172(8)
C4B 0.0223(8) 0.0271(10) 0.0270(11) 0.0038(7) 0.0122(8) 0.0140(8)
C5B 0.0109(6) 0.0208(8) 0.0164(8) -0.0007(6) 0.0007(5) 0.0043(6)
C6B 0.0107(6) 0.0211(8) 0.0216(9) 0.0011(6) 0.0040(6) 0.0025(7)
C7B 0.0164(7) 0.0129(7) 0.0226(9) 0.0056(5) 0.0053(6) 0.0040(6)
C8B 0.0181(7) 0.0121(7) 0.0176(8) 0.0030(5) 0.0043(6) 0.0045(6)
C9B 0.0116(6) 0.0100(6) 0.0104(7) 0.0011(5) 0.0020(5) 0.0028(5)
C10B 0.0118(6) 0.0124(6) 0.0103(7) 0.0008(5) 0.0018(5) 0.0022(5)
C11B 0.0124(6) 0.0130(6) 0.0123(7) 0.0004(5) 0.0008(5) 0.0038(5)
C12B 0.0148(6) 0.0130(7) 0.0104(7) 0.0010(5) -0.0017(5) 0.0022(5)
C13B 0.0166(7) 0.0135(7) 0.0095(7) 0.0035(5) 0.0008(5) 0.0011(5)
C14B 0.0124(6) 0.0130(6) 0.0102(7) 0.0021(5) 0.0020(5) 0.0009(5)
C15B 0.0133(6) 0.0134(7) 0.0097(7) 0.0020(5) 0.0001(5) 0.0024(5)
C16B 0.0187(7) 0.0128(7) 0.0106(7) 0.0020(5) 0.0008(5) 0.0018(6)
C17B 0.0209(7) 0.0164(7) 0.0128(8) 0.0013(6) 0.0031(6) 0.0050(6)
C18B 0.0198(7) 0.0195(8) 0.0098(7) 0.0050(6) 0.0029(6) 0.0034(6)
C19B 0.0195(7) 0.0155(7) 0.0106(7) 0.0055(6) 0.0021(6) 0.0016(6)
C20B 0.0176(7) 0.0113(6) 0.0104(7) 0.0021(5) 0.0015(5) 0.0018(5)
O20B 0.0155(5) 0.0156(5) 0.0133(6) 0.0032(4) 0.0062(4) 0.0036(4)
O21B 0.0370(8) 0.0183(6) 0.0198(7) -0.0018(6) 0.0134(6) 0.0017(5)
O22B 0.0700(14) 0.0245(8) 0.0275(9) 0.0178(9) 0.0126(9) 0.0154(7)
O23B 0.0364(9) 0.0365(9) 0.0220(8) 0.0075(7) 0.0175(7) 0.0125(7)
O24B 0.0472(10) 0.0344(9) 0.0222(8) 0.0225(8) 0.0188(7) 0.0080(7)
N7B 0.0229(7) 0.0174(7) 0.0224(8) 0.0056(6) 0.0106(6) 0.0071(6)
N8B 0.0222(7) 0.0287(9) 0.0151(8) 0.0096(6) 0.0085(6) 0.0064(6)
N9B 0.0202(7) 0.0191(7) 0.0179(8) 0.0081(5) 0.0068(6) 0.0091(6)
C21B 0.0122(6) 0.0149(7) 0.0105(7) 0.0018(5) 0.0020(5) 0.0031(5)
C22B 0.0163(7) 0.0148(7) 0.0132(7) 0.0045(5) 0.0050(6) 0.0059(6)
C23B 0.0160(7) 0.0223(8) 0.0145(8) 0.0055(6) 0.0059(6) 0.0079(7)
C24B 0.0169(7) 0.0225(8) 0.0112(7) 0.0058(6) 0.0053(6) 0.0054(6)
C25B 0.0176(7) 0.0195(8) 0.0139(8) 0.0075(6) 0.0060(6) 0.0052(6)
C26B 0.0164(7) 0.0164(7) 0.0115(7) 0.0043(5) 0.0046(5) 0.0045(6)
O1WB 0.0226(6) 0.0127(5) 0.0171(6) -0.0002(5) 0.0111(5) 0.0019(5)
C21 0.0408(15) 0.0489(17) 0.056(2) -0.0168(13) -0.0103(13) 0.0297(15)
O1X 0.078(3) 0.0113(10) 0.0331(13) 0.0103(12) 0.0302(17) 0.0080(9)
O2X 0.078(3) 0.0113(10) 0.0331(13) 0.0103(12) 0.0302(17) 0.0080(9)

loop_
_atom_type_symbol
_atom_type_description
_atom_type_scat_dispersion_real
_atom_type_scat_dispersion_imag
_atom_type_scat_source
C C 0.0033 0.0016 'International Tables Vol C Tables 4.2.6.8 and 6.1.1.4'
H H 0.0000 0.0000 'International Tables Vol C Tables 4.2.6.8 and 6.1.1.4'
N N 0.0061 0.0033 'International Tables Vol C Tables 4.2.6.8 and 6.1.1.4'
O O 0.0106 0.0060 'International Tables Vol C Tables 4.2.6.8 and 6.1.1.4'
Gd Gd -0.1653 3.9035 'International Tables Vol C Tables 4.2.6.8 and 6.1.1.4'

loop_
_geom_angle_atom_site_label_1
_geom_angle_atom_site_label_2
_geom_angle_atom_site_label_3
_geom_angle
O13A Gd1A O6A 146.72(4)
O13A Gd1A O1WA 75.58(5)
O6A Gd1A O1WA 132.29(4)
O13A Gd1A O3A 74.46(5)
O6A Gd1A O3A 74.17(4)
O1WA Gd1A O3A 148.75(5)
O13A Gd1A O4A 103.27(5)
O6A Gd1A O4A 72.79(4)
O1WA Gd1A O4A 131.76(5)
O3A Gd1A O4A 64.88(4)
O13A Gd1A O7A 144.09(5)
O6A Gd1A O7A 68.48(4)
O1WA Gd1A O7A 78.21(5)
O3A Gd1A O7A 132.67(4)
O4A Gd1A O7A 76.87(4)
O13A Gd1A O5A 76.82(5)
O6A Gd1A O5A 125.43(5)
O1WA Gd1A O5A 69.90(4)
O3A Gd1A O5A 111.15(4)
O4A Gd1A O5A 63.22(4)
O7A Gd1A O5A 71.34(4)
O13A Gd1A O1A 115.13(5)
O6A Gd1A O1A 73.13(4)
O1WA Gd1A O1A 65.41(5)
O3A Gd1A O1A 121.11(5)
O4A Gd1A O1A 141.43(4)
O7A Gd1A O1A 74.25(5)
O5A Gd1A O1A 127.74(4)
O13A Gd1A O2A 77.31(5)
O6A Gd1A O2A 78.86(5)
O1WA Gd1A O2A 101.63(5)
O3A Gd1A O2A 63.10(4)
O4A Gd1A O2A 125.57(4)
O7A Gd1A O2A 132.38(4)
O5A Gd1A O2A 154.05(4)
O1A Gd1A O2A 63.43(4)
C2A O1A Gd1A 117.66(10)
C2A O1A H1OA 121.2
Gd1A O1A H1OA 121.2
C1A O2A C3A 111.27(14)
C1A O2A Gd1A 121.82(11)
C3A O2A Gd1A 120.70(11)
C4A O3A C8A 116.74(13)
C4A O3A Gd1A 116.00(10)
C8A O3A Gd1A 121.43(10)
C6A O4A C7A 112.60(13)
C6A O4A Gd1A 121.51(10)
C7A O4A Gd1A 114.86(10)
C5A O5A Gd1A 119.68(11)
C5A O5A H5OA 114.7
Gd1A O5A H5OA 125.5
C9A O6A Gd1A 137.01(11)
N1A O7A Gd1A 139.42(11)
C15A O13A Gd1A 138.11(11)
O8A N1A O7A 121.72(16)
O8A N1A C10A 119.21(15)
O7A N1A C10A 119.04(15)
O10A N2A O9A 122.84(17)
O10A N2A C12A 118.80(18)
O9A N2A C12A 118.30(18)
O11A N3A O12A 123.95(17)
O11A N3A C14A 117.41(16)
O12A N3A C14A 118.63(16)
O15A N4A O14A 124.46(16)
O15A N4A C16A 117.52(15)
O14A N4A C16A 118.01(16)
O16A N5A O17A 123.64(18)
O16A N5A C18A 118.34(17)
O17A N5A C18A 118.00(18)
O19A N6A O18A 123.54(18)
O19A N6A C20A 118.57(16)
O18A N6A C20A 117.88(17)
O2A C1A C2A 106.13(15)
O2A C1A H1AA 110.5
C2A C1A H1AA 110.5
O2A C1A H1AB 110.5
C2A C1A H1AB 110.5
H1AA C1A H1AB 108.7
O1A C2A C1A 108.34(15)
O1A C2A H2AA 110.0
C1A C2A H2AA 110.0
O1A C2A H2AB 110.0
C1A C2A H2AB 110.0
H2AA C2A H2AB 108.4
O2A C3A C4A 107.84(15)
O2A C3A H3AA 110.1
C4A C3A H3AA 110.1
O2A C3A H3AB 110.1
C4A C3A H3AB 110.1
H3AA C3A H3AB 108.5
O3A C4A C3A 105.85(14)
O3A C4A H4AA 110.6
C3A C4A H4AA 110.6
O3A C4A H4AB 110.6
C3A C4A H4AB 110.6
H4AA C4A H4AB 108.7
O5A C5A C6A 107.10(15)
O5A C5A H5AA 110.3
C6A C5A H5AA 110.3
O5A C5A H5AB 110.3
C6A C5A H5AB 110.3
H5AA C5A H5AB 108.6
O4A C6A C5A 106.64(14)
O4A C6A H6AA 110.4
C5A C6A H6AA 110.4
O4A C6A H6AB 110.4
C5A C6A H6AB 110.4
H6AA C6A H6AB 108.6
O4A C7A C8A 108.83(15)
O4A C7A H7AA 109.9
C8A C7A H7AA 109.9
O4A C7A H7AB 109.9
C8A C7A H7AB 109.9
H7AA C7A H7AB 108.3
O3A C8A C7A 104.41(13)
O3A C8A H8AA 110.9
C7A C8A H8AA 110.9
O3A C8A H8AB 110.9
C7A C8A H8AB 110.9
H8AA C8A H8AB 108.9
O6A C9A C10A 126.04(16)
O6A C9A C14A 121.60(15)
C10A C9A C14A 112.27(14)
C11A C10A C9A 124.20(16)
C11A C10A N1A 115.87(15)
C9A C10A N1A 119.93(14)
C12A C11A C10A 117.97(16)
C12A C11A H11A 121.0
C10A C11A H11A 121.0
C11A C12A C13A 122.05(16)
C11A C12A N2A 119.35(17)
C13A C12A N2A 118.60(17)
C14A C13A C12A 117.88(17)
C14A C13A H13A 121.1
C12A C13A H13A 121.1
C13A C14A C9A 124.99(16)
C13A C14A N3A 117.08(16)
C9A C14A N3A 117.93(14)
O13A C15A C16A 123.02(16)
O13A C15A C20A 124.34(16)
C16A C15A C20A 112.48(15)
C17A C16A C15A 125.07(15)
C17A C16A N4A 116.28(15)
C15A C16A N4A 118.43(15)
C16A C17A C18A 117.67(16)
C16A C17A H17A 121.2
C18A C17A H17A 121.2
C19A C18A C17A 121.76(17)
C19A C18A N5A 119.02(16)
C17A C18A N5A 119.18(17)
C20A C19A C18A 118.81(16)
C20A C19A H19A 120.6
C18A C19A H19A 120.6
C19A C20A C15A 123.98(17)
C19A C20A N6A 116.84(16)
C15A C20A N6A 119.05(16)
O21A N7A O22A 123.80(16)
O21A N7A C22A 118.47(15)
O22A N7A C22A 117.66(16)
O23A N8A O24A 123.88(17)
O23A N8A C24A 118.09(16)
O24A N8A C24A 118.01(17)
O26A N9A O25A 122.42(16)
O26A N9A C26A 119.82(14)
O25A N9A C26A 117.76(15)
O20A C21A C26A 124.27(16)
O20A C21A C22A 124.02(15)
C26A C21A C22A 111.71(15)
C23A C22A C21A 124.54(16)
C23A C22A N7A 115.74(16)
C21A C22A N7A 119.69(15)
C22A C23A C24A 118.65(17)
C22A C23A H23A 120.7
C24A C23A H23A 120.7
C25A C24A C23A 121.38(17)
C25A C24A N8A 119.25(16)
C23A C24A N8A 119.23(16)
C26A C25A C24A 119.15(16)
C26A C25A H25A 120.4
C24A C25A H25A 120.4
C25A C26A C21A 124.43(16)
C25A C26A N9A 114.98(15)
C21A C26A N9A 120.54(15)
Gd1A O1WA H1WA 109.3
Gd1A O1WA H2WA 109.6
H1WA O1WA H2WA 107.4
O13B Gd1B O6B 145.32(5)
O13B Gd1B O1WB 74.54(5)
O6B Gd1B O1WB 129.49(4)
O13B Gd1B O3B 75.49(5)
O6B Gd1B O3B 79.67(5)
O1WB Gd1B O3B 149.62(5)
O13B Gd1B O7B 145.06(5)
O6B Gd1B O7B 68.43(4)
O1WB Gd1B O7B 72.66(5)
O3B Gd1B O7B 134.81(5)
O13B Gd1B O1B 81.08(5)
O6B Gd1B O1B 127.90(4)
O1WB Gd1B O1B 68.98(4)
O3B Gd1B O1B 101.48(5)
O7B Gd1B O1B 76.26(5)
O13B Gd1B O2B 117.26(5)
O6B Gd1B O2B 71.23(5)
O1WB Gd1B O2B 127.23(5)
O3B Gd1B O2B 64.45(5)
O7B Gd1B O2B 75.21(5)
O1B Gd1B O2B 63.39(4)
O13B Gd1B O5B 102.85(5)
O6B Gd1B O5B 74.30(4)
O1WB Gd1B O5B 64.47(5)
O3B Gd1B O5B 128.12(5)
O7B Gd1B O5B 73.34(5)
O1B Gd1B O5B 129.92(4)
O2B Gd1B O5B 139.80(5)
O13B Gd1B O4B 75.10(5)
O6B Gd1B O4B 72.90(4)
O1WB Gd1B O4B 110.12(5)
O3B Gd1B O4B 66.24(4)
O7B Gd1B O4B 127.97(4)
O1B Gd1B O4B 155.24(4)
O2B Gd1B O4B 122.65(4)
O5B Gd1B O4B 63.52(4)
C1B O1B Gd1B 122.80(11)
C1B O1B H1OB 119.5
Gd1B O1B H1OB 116.1
C3B O2B C2B 112.64(15)
C3B O2B Gd1B 119.06(12)
C2B O2B Gd1B 116.83(10)
C4B O3B C5B 117.09(15)
C4B O3B Gd1B 117.22(11)
C5B O3B Gd1B 115.53(10)
C7B O4B C6B 112.49(14)
C7B O4B Gd1B 120.06(10)
C6B O4B Gd1B 116.47(11)
C8B O5B Gd1B 118.23(10)
C8B O5B H5OB 106.7
Gd1B O5B H5OB 121.0
C9B O6B Gd1B 139.38(11)
N1B O7B Gd1B 138.21(11)
C15B O13B Gd1B 141.15(12)
O8B N1B O7B 121.40(16)
O8B N1B C10B 119.14(15)
O7B N1B C10B 119.46(15)
O10B N2B O9B 123.20(16)
O10B N2B C12B 118.89(16)
O9B N2B C12B 117.88(16)
O11B N3B O12B 124.03(16)
O11B N3B C14B 117.75(16)
O12B N3B C14B 118.20(15)
O14B N4B O15B 124.07(19)
O14B N4B C16B 118.19(16)
O15B N4B C16B 117.74(18)
O17B N5B O16B 124.09(19)
O17B N5B C18B 118.13(17)
O16B N5B C18B 117.78(18)
O19B N6B O18B 124.67(16)
O19B N6B C20B 118.20(16)
O18B N6B C20B 117.13(16)
O1B C1B C2B 106.55(16)
O1B C1B H1BA 110.4
C2B C1B H1BA 110.4
O1B C1B H1BB 110.4
C2B C1B H1BB 110.4
H1BA C1B H1BB 108.6
O2B C2B C1B 108.43(16)
O2B C2B H2BA 110.0
C1B C2B H2BA 110.0
O2B C2B H2BB 110.0
C1B C2B H2BB 110.0
H2BA C2B H2BB 108.4
O2B C3B C4B 108.57(16)
O2B C3B H3BA 110.0
C4B C3B H3BA 110.0
O2B C3B H3BB 110.0
C4B C3B H3BB 110.0
H3BA C3B H3BB 108.4
O3B C4B C3B 107.09(17)
O3B C4B H4BA 110.3
C3B C4B H4BA 110.3
O3B C4B H4BB 110.3
C3B C4B H4BB 110.3
H4BA C4B H4BB 108.6
O3B C5B C6B 109.37(14)
O3B C5B H5BA 109.8
C6B C5B H5BA 109.8
O3B C5B H5BB 109.8
C6B C5B H5BB 109.8
H5BA C5B H5BB 108.2
O4B C6B C5B 106.48(15)
O4B C6B H6BA 110.4
C5B C6B H6BA 110.4
O4B C6B H6BB 110.4
C5B C6B H6BB 110.4
H6BA C6B H6BB 108.6
O4B C7B C8B 106.22(15)
O4B C7B H7BA 110.5
C8B C7B H7BA 110.5
O4B C7B H7BB 110.5
C8B C7B H7BB 110.5
H7BA C7B H7BB 108.7
O5B C8B C7B 108.86(14)
O5B C8B H8BA 109.9
C7B C8B H8BA 109.9
O5B C8B H8BB 109.9
C7B C8B H8BB 109.9
H8BA C8B H8BB 108.3
O6B C9B C10B 125.98(16)
O6B C9B C14B 122.12(15)
C10B C9B C14B 111.82(14)
C11B C10B C9B 124.59(16)
C11B C10B N1B 115.40(15)
C9B C10B N1B 119.99(15)
C12B C11B C10B 118.05(16)
C12B C11B H11B 121.0
C10B C11B H11B 121.0
C11B C12B C13B 121.77(16)
C11B C12B N2B 119.60(16)
C13B C12B N2B 118.63(17)
C14B C13B C12B 117.98(17)
C14B C13B H13B 121.0
C12B C13B H13B 121.0
C13B C14B C9B 124.87(16)
C13B C14B N3B 116.05(16)
C9B C14B N3B 119.08(14)
O13B C15B C20B 124.78(16)
O13B C15B C16B 122.86(16)
C20B C15B C16B 112.22(16)
C17B C16B C15B 124.94(17)
C17B C16B N4B 117.34(16)
C15B C16B N4B 117.70(16)
C16B C17B C18B 118.02(16)
C16B C17B H17B 121.0
C18B C17B H17B 121.0
C19B C18B C17B 121.77(17)
C19B C18B N5B 119.65(17)
C17B C18B N5B 118.57(17)
C20B C19B C18B 118.34(17)
C20B C19B H19B 120.8
C18B C19B H19B 120.8
C19B C20B C15B 124.58(16)
C19B C20B N6B 116.97(16)
C15B C20B N6B 118.27(15)
O22B N7B O21B 122.95(19)
O22B N7B C22B 117.86(18)
O21B N7B C22B 119.16(17)
O24B N8B O23B 124.03(18)
O24B N8B C24B 118.31(17)
O23B N8B C24B 117.65(18)
O26B N9B O25B 123.34(17)
O26B N9B C26B 118.20(17)
O25B N9B C26B 118.39(17)
O20B C21B C26B 124.48(15)
O20B C21B C22B 123.17(16)
C26B C21B C22B 112.28(15)
C23B C22B C21B 124.42(17)
C23B C22B N7B 116.63(15)
C21B C22B N7B 118.94(16)
C22B C23B C24B 118.60(16)
C22B C23B H23B 120.7
C24B C23B H23B 120.7
C23B C24B C25B 121.72(17)
C23B C24B N8B 119.13(17)
C25B C24B N8B 119.05(18)
C26B C25B C24B 118.74(18)
C26B C25B H25B 120.6
C24B C25B H25B 120.6
C25B C26B C21B 123.78(16)
C25B C26B N9B 116.07(16)
C21B C26B N9B 120.13(15)
Gd1B O1WB H1WB 124.5
Gd1B O1WB H2WB 115.3
H1WB O1WB H2WB 102.7
O1X C21 H21A 108.4
O1X C21 H21B 109.9
O1X C21 H21C 110.2
H21A C21 H21B 109.5
H21A C21 H21C 109.5
H21B C21 H21C 109.5
O2X C21 H21D 106.8
O2X C21 H21E 110.5
O2X C21 H21F 111.1
H21D C21 H21E 109.5
H21D C21 H21F 109.5
H21E C21 H21F 109.5
C21 O1X H1XA 109.5
C21 O2X H1XB 109.5

loop_
_geom_bond_atom_site_label_1
_geom_bond_atom_site_label_2
_geom_bond_distance
Gd1A O13A 2.3115(13)
Gd1A O6A 2.3593(13)
Gd1A O1WA 2.3889(12)
Gd1A O3A 2.4492(12)
Gd1A O4A 2.4708(12)
Gd1A O7A 2.4708(13)
Gd1A O5A 2.4848(13)
Gd1A O1A 2.4958(13)
Gd1A O2A 2.5096(13)
O1A C2A 1.438(2)
O1A H1OA 0.9300
O2A C1A 1.434(2)
O2A C3A 1.439(2)
O3A C4A 1.432(2)
O3A C8A 1.441(2)
O4A C6A 1.439(2)
O4A C7A 1.453(2)
O5A C5A 1.435(2)
O5A H5OA 0.8530
O6A C9A 1.257(2)
O7A N1A 1.245(2)
O8A N1A 1.219(2)
O9A N2A 1.235(2)
O10A N2A 1.232(3)
O11A N3A 1.224(2)
O12A N3A 1.225(2)
O13A C15A 1.267(2)
O14A N4A 1.229(2)
O15A N4A 1.229(2)
O16A N5A 1.228(2)
O17A N5A 1.230(2)
O18A N6A 1.235(2)
O19A N6A 1.224(2)
N1A C10A 1.446(2)
N2A C12A 1.435(2)
N3A C14A 1.464(2)
N4A C16A 1.460(2)
N5A C18A 1.450(3)
N6A C20A 1.457(2)
C1A C2A 1.509(3)
C1A H1AA 0.9700
C1A H1AB 0.9700
C2A H2AA 0.9700
C2A H2AB 0.9700
C3A C4A 1.500(3)
C3A H3AA 0.9700
C3A H3AB 0.9700
C4A H4AA 0.9700
C4A H4AB 0.9700
C5A C6A 1.492(3)
C5A H5AA 0.9700
C5A H5AB 0.9700
C6A H6AA 0.9700
C6A H6AB 0.9700
C7A C8A 1.492(3)
C7A H7AA 0.9700
C7A H7AB 0.9700
C8A H8AA 0.9700
C8A H8AB 0.9700
C9A C10A 1.435(2)
C9A C14A 1.440(3)
C10A C11A 1.388(2)
C11A C12A 1.381(3)
C11A H11A 0.9300
C12A C13A 1.399(3)
C13A C14A 1.362(2)
C13A H13A 0.9300
C15A C16A 1.435(2)
C15A C20A 1.436(2)
C16A C17A 1.377(2)
O26B N9B 1.223(2)
O25B N9B 1.224(2)
C17A C18A 1.392(2)
C17A H17A 0.9300
C18A C19A 1.388(3)
C19A C20A 1.377(3)
C19A H19A 0.9300
O20A C21A 1.257(2)
O21A N7A 1.222(2)
O22A N7A 1.234(2)
O23A N8A 1.225(2)
O24A N8A 1.232(2)
O25A N9A 1.2325(19)
O26A N9A 1.231(2)
N7A C22A 1.461(2)
N8A C24A 1.446(2)
N9A C26A 1.454(2)
C21A C26A 1.450(2)
C21A C22A 1.454(3)
C22A C23A 1.377(3)
C23A C24A 1.395(3)
C23A H23A 0.9300
C24A C25A 1.383(3)
C25A C26A 1.378(2)
C25A H25A 0.9300
O1WA H1WA 0.8508
O1WA H2WA 0.8529
Gd1B O13B 2.2920(13)
Gd1B O6B 2.3771(13)
Gd1B O1WB 2.3844(13)
Gd1B O3B 2.4259(12)
Gd1B O7B 2.4676(13)
Gd1B O1B 2.4874(13)
Gd1B O2B 2.4884(13)
Gd1B O5B 2.5169(12)
Gd1B O4B 2.5271(13)
O1B C1B 1.442(2)
O1B H1OB 0.8384
O2B C3B 1.434(2)
O2B C2B 1.449(2)
O3B C4B 1.430(2)
O3B C5B 1.443(2)
O4B C7B 1.435(2)
O4B C6B 1.441(2)
O5B C8B 1.438(2)
O5B H5OB 0.8661
O6B C9B 1.258(2)
O7B N1B 1.249(2)
O8B N1B 1.220(2)
O9B N2B 1.241(2)
O10B N2B 1.230(2)
O11B N3B 1.222(2)
O12B N3B 1.222(2)
O13B C15B 1.266(2)
O14B N4B 1.213(3)
O15B N4B 1.232(2)
O16B N5B 1.232(2)
O17B N5B 1.228(3)
O18B N6B 1.229(2)
O19B N6B 1.226(2)
N1B C10B 1.444(2)
N2B C12B 1.437(2)
N3B C14B 1.463(2)
N4B C16B 1.463(2)
N5B C18B 1.456(3)
N6B C20B 1.459(2)
C1B C2B 1.489(3)
C1B H1BA 0.9700
C1B H1BB 0.9700
C2B H2BA 0.9700
C2B H2BB 0.9700
C3B C4B 1.474(3)
C3B H3BA 0.9700
C3B H3BB 0.9700
C4B H4BA 0.9700
C4B H4BB 0.9700
C5B C6B 1.498(3)
C5B H5BA 0.9700
C5B H5BB 0.9700
C6B H6BA 0.9700
C6B H6BB 0.9700
C7B C8B 1.501(3)
C7B H7BA 0.9700
C7B H7BB 0.9700
C8B H8BA 0.9700
C8B H8BB 0.9700
C9B C10B 1.438(2)
C9B C14B 1.442(2)
C10B C11B 1.383(2)
C11B C12B 1.382(3)
C11B H11B 0.9300
C12B C13B 1.397(2)
C13B C14B 1.370(2)
C13B H13B 0.9300
C15B C20B 1.432(2)
C15B C16B 1.436(2)
C16B C17B 1.372(3)
C17B C18B 1.391(3)
C17B H17B 0.9300
C18B C19B 1.385(3)
C19B C20B 1.380(3)
C19B H19B 0.9300
O20B C21B 1.260(2)
O21B N7B 1.222(2)
O22B N7B 1.220(2)
O23B N8B 1.228(2)
O24B N8B 1.224(3)
N7B C22B 1.454(3)
N8B C24B 1.449(3)
N9B C26B 1.466(2)
C21B C26B 1.444(3)
C21B C22B 1.449(2)
C22B C23B 1.370(3)
C23B C24B 1.383(3)
C23B H23B 0.9300
C24B C25B 1.392(3)
C25B C26B 1.380(3)
C25B H25B 0.9300
O1WB H1WB 0.8669
O1WB H2WB 0.8651
C21 O1X 1.3577(10)
C21 O2X 1.3612(10)
C21 H21A 0.9600
C21 H21B 0.9600
C21 H21C 0.9600
C21 H21D 0.9601
C21 H21E 0.9601
C21 H21F 0.9599
O1X H1XA 0.8200
O2X H1XB 0.8200

loop_
_geom_contact_atom_site_label_1
_geom_contact_atom_site_label_2
_geom_contact_distance
_geom_contact_site_symmetry_2
_geom_contact_publ_flag
N2A O22B 2.948(3) 1_655 y
N2B O25A 2.916(2) 1_656 y
O9B O25A 2.924(2) 1_656 y
O17B O24B 3.035(3) 2_656 y

loop_
_geom_hbond_atom_site_label_D
_geom_hbond_atom_site_label_H
_geom_hbond_atom_site_label_A
_geom_hbond_site_symmetry_A
_geom_hbond_distance_DH
_geom_hbond_distance_HA
_geom_hbond_distance_DA
_geom_hbond_angle_DHA
_geom_hbond_publ_flag
O1A H1OA O9A 2_766 0.9300 2.1800 2.822(2) 125.00 y
O1A H1OA O10A 2_766 0.9300 2.2300 3.156(2) 173.00 y
O1A H1OA N2A 2_766 0.9300 2.5100 3.374(2) 154.00 y
O5A H5OA O20A 1_655 0.8500 1.9200 2.706(2) 153.00 y
O5A H5OA O21A 1_655 0.8500 2.5800 3.132(2) 123.00 y
O1WA H1WA O26A 1_655 0.8500 2.5400 2.879(2) 105.00 y
O1WA H1WA N6A . 0.8500 2.5600 3.344(2) 154.00 y
O1WA H2WA O20A 1_655 0.8500 1.8400 2.686(2) 173.00 y
O1B H1OB O20B 1_655 0.8400 1.8800 2.661(2) 155.00 y
O5B H5OB O9B 2_767 0.8700 1.9500 2.805(2) 168.00 y
O5B H5OB N2B 2_767 0.8700 2.6200 3.451(2) 160.00 y
O1WB H1WB O21B 1_655 0.8700 2.3900 2.727(2) 104.00 y
O1WB H2WB O20B 1_655 0.8600 1.7400 2.592(2) 170.00 y
O1WB H2WB O21B 1_655 0.8600 2.4200 2.727(2) 101.00 y
O1X H1XA O10B 1_554 0.8200 2.5200 3.194(4) 140.00 y
O1X H1XA O26A 1_655 0.8200 2.2600 2.811(4) 125.00 y
C4A H4AB O13A . 0.9700 2.4200 2.992(2) 117.00 y
C11B H11B O11B 1_655 0.9300 2.5100 3.429(2) 170.00 y
C5A H5AB O21A 1_655 0.9700 2.3700 3.016(2) 123.00 y
C7A H7AA O6A . 0.9700 2.5600 3.072(2) 113.00 y
C7A H7AA O23B . 0.9700 2.4900 3.004(2) 113.00 y
C7A H7AB O18B 2_656 0.9700 2.3900 3.278(2) 152.00 y
C17A H17A O23A 2_655 0.9300 2.3200 3.235(3) 167.00 y
C19B H19B O24B 2_656 0.9300 2.3900 3.255(3) 155.00 y
C21 H21B O10B 1_554 0.9600 2.5000 3.236(3) 133.00 y
C1B H1BA O26B 1_655 0.9700 2.4300 3.085(3) 125.00 y
C3B H3BB O15A 2_656 0.9700 2.5900 3.111(3) 114.00 y
C5B H5BB O20B . 0.9700 2.6000 3.222(2) 122.00 y
C6B H6BB O12B . 0.9700 2.5100 3.375(3) 149.00 y
C7B H7BA O12B . 0.9700 2.5600 3.407(3) 146.00 y

loop_
_geom_torsion_atom_site_label_1
_geom_torsion_atom_site_label_2
_geom_torsion_atom_site_label_3
_geom_torsion_atom_site_label_4
_geom_torsion
O13A Gd1A O1A C2A 37.40(14)
O6A Gd1A O1A C2A -107.95(13)
O1WA Gd1A O1A C2A 96.27(13)
O3A Gd1A O1A C2A -49.01(14)
O4A Gd1A O1A C2A -136.79(12)
O7A Gd1A O1A C2A -179.73(13)
O5A Gd1A O1A C2A 129.96(12)
O2A Gd1A O1A C2A -22.20(12)
O13A Gd1A O2A C1A -135.34(14)
O6A Gd1A O2A C1A 68.06(13)
O1WA Gd1A O2A C1A -63.22(14)
O3A Gd1A O2A C1A 145.82(14)
O4A Gd1A O2A C1A 127.29(13)
O7A Gd1A O2A C1A 21.35(15)
O5A Gd1A O2A C1A -130.95(13)
O1A Gd1A O2A C1A -8.52(13)
O13A Gd1A O2A C3A 74.76(13)
O6A Gd1A O2A C3A -81.84(13)
O1WA Gd1A O2A C3A 146.88(13)
O3A Gd1A O2A C3A -4.08(13)
O4A Gd1A O2A C3A -22.61(15)
O7A Gd1A O2A C3A -128.55(13)
O5A Gd1A O2A C3A 79.15(16)
O1A Gd1A O2A C3A -158.42(14)
O13A Gd1A O3A C4A -49.70(12)
O6A Gd1A O3A C4A 119.05(13)
O1WA Gd1A O3A C4A -32.70(17)
O4A Gd1A O3A C4A -162.88(13)
O7A Gd1A O3A C4A 157.79(11)
O5A Gd1A O3A C4A -118.52(12)
O1A Gd1A O3A C4A 60.61(13)
O2A Gd1A O3A C4A 33.71(11)
O13A Gd1A O3A C8A 102.51(13)
O6A Gd1A O3A C8A -88.75(13)
O1WA Gd1A O3A C8A 119.51(13)
O4A Gd1A O3A C8A -10.67(12)
O7A Gd1A O3A C8A -50.01(15)
O5A Gd1A O3A C8A 33.68(14)
O1A Gd1A O3A C8A -147.19(12)
O2A Gd1A O3A C8A -174.08(14)
O13A Gd1A O4A C6A 54.64(13)
O6A Gd1A O4A C6A -159.66(13)
O1WA Gd1A O4A C6A -27.76(15)
O3A Gd1A O4A C6A 120.14(14)
O7A Gd1A O4A C6A -88.45(13)
O5A Gd1A O4A C6A -12.94(12)
O1A Gd1A O4A C6A -130.76(12)
O2A Gd1A O4A C6A 138.39(12)
O13A Gd1A O4A C7A -86.70(12)
O6A Gd1A O4A C7A 59.00(11)
O1WA Gd1A O4A C7A -169.10(11)
O3A Gd1A O4A C7A -21.20(11)
O7A Gd1A O4A C7A 130.21(12)
O5A Gd1A O4A C7A -154.28(13)
O1A Gd1A O4A C7A 87.90(13)
O2A Gd1A O4A C7A -2.95(13)
O13A Gd1A O5A C5A -130.62(12)
O6A Gd1A O5A C5A 21.89(13)
O1WA Gd1A O5A C5A 150.14(13)
O3A Gd1A O5A C5A -63.30(13)
O4A Gd1A O5A C5A -18.14(11)
O7A Gd1A O5A C5A 66.23(12)
O1A Gd1A O5A C5A 117.65(12)
O2A Gd1A O5A C5A -135.02(12)
O13A Gd1A O6A C9A -166.15(15)
O1WA Gd1A O6A C9A -25.58(19)
O3A Gd1A O6A C9A 173.81(18)
O4A Gd1A O6A C9A 105.78(17)
O7A Gd1A O6A C9A 23.45(16)
O5A Gd1A O6A C9A 68.83(18)
O1A Gd1A O6A C9A -55.87(17)
O2A Gd1A O6A C9A -121.24(17)
O13A Gd1A O7A N1A -164.30(15)
O6A Gd1A O7A N1A 6.72(17)
O1WA Gd1A O7A N1A 151.92(18)
O3A Gd1A O7A N1A -33.6(2)
O4A Gd1A O7A N1A -69.72(17)
O5A Gd1A O7A N1A -135.54(18)
O1A Gd1A O7A N1A 84.43(18)
O2A Gd1A O7A N1A 56.86(19)
O6A Gd1A O13A C15A 167.51(15)
O1WA Gd1A O13A C15A 16.53(17)
O3A Gd1A O13A C15A -172.48(19)
O4A Gd1A O13A C15A -113.71(18)
O7A Gd1A O13A C15A -27.8(2)
O5A Gd1A O13A C15A -55.76(18)
O1A Gd1A O13A C15A 70.01(19)
O2A Gd1A O13A C15A 122.27(18)
Gd1A O7A N1A O8A 152.05(15)
Gd1A O7A N1A C10A -29.8(2)
C3A O2A C1A C2A -173.25(16)
Gd1A O2A C1A C2A 34.3(2)
Gd1A O1A C2A C1A 48.18(19)
O2A C1A C2A O1A -50.3(2)
C1A O2A C3A C4A -175.54(16)
Gd1A O2A C3A C4A -22.8(2)
C8A O3A C4A C3A 148.50(16)
Gd1A O3A C4A C3A -57.95(16)
O2A C3A C4A O3A 49.0(2)
Gd1A O5A C5A C6A 43.90(19)
C7A O4A C6A C5A -178.99(15)
Gd1A O4A C6A C5A 38.88(19)
O5A C5A C6A O4A -49.7(2)
C6A O4A C7A C8A -95.23(18)
Gd1A O4A C7A C8A 49.54(17)
C4A O3A C8A C7A -170.05(15)
Gd1A O3A C8A C7A 37.94(18)
O4A C7A C8A O3A -53.99(19)
Gd1A O6A C9A C10A -27.5(3)
Gd1A O6A C9A C14A 156.26(13)
O6A C9A C10A C11A 176.71(16)
C14A C9A C10A C11A -6.7(2)
O6A C9A C10A N1A -4.6(3)
C14A C9A C10A N1A 171.90(15)
O8A N1A C10A C11A 26.8(2)
O7A N1A C10A C11A -151.38(15)
O8A N1A C10A C9A -151.94(16)
O7A N1A C10A C9A 29.9(2)
C9A C10A C11A C12A 0.6(3)
N1A C10A C11A C12A -178.12(15)
C10A C11A C12A C13A 6.1(3)
C10A C11A C12A N2A -174.37(15)
O10A N2A C12A C11A -179.86(18)
O9A N2A C12A C11A 2.8(3)
O10A N2A C12A C13A -0.4(3)
O9A N2A C12A C13A -177.72(17)
C11A C12A C13A C14A -5.7(3)
N2A C12A C13A C14A 174.76(16)
C12A C13A C14A C9A -1.5(3)
C12A C13A C14A N3A 179.02(16)
O6A C9A C14A C13A -176.05(17)
C10A C9A C14A C13A 7.2(2)
O6A C9A C14A N3A 3.5(2)
C10A C9A C14A N3A -173.24(15)
O11A N3A C14A C13A -56.5(2)
O12A N3A C14A C13A 122.63(19)
O11A N3A C14A C9A 124.0(2)
O12A N3A C14A C9A -56.9(2)
Gd1A O13A C15A C16A 94.2(2)
Gd1A O13A C15A C20A -80.9(2)
O13A C15A C16A C17A -170.43(16)
C20A C15A C16A C17A 5.2(2)
O13A C15A C16A N4A 4.1(2)
C20A C15A C16A N4A 179.66(14)
O15A N4A C16A C17A 42.2(2)
O14A N4A C16A C17A -137.38(18)
O15A N4A C16A C15A -132.75(17)
O14A N4A C16A C15A 47.6(2)
C15A C16A C17A C18A -2.5(3)
N4A C16A C17A C18A -177.11(15)
C16A C17A C18A C19A -0.3(3)
C16A C17A C18A N5A 177.40(17)
O16A N5A C18A C19A -173.9(2)
O17A N5A C18A C19A 7.7(3)
O16A N5A C18A C17A 8.3(3)
O17A N5A C18A C17A -170.1(2)
C17A C18A C19A C20A 0.0(3)
N5A C18A C19A C20A -177.77(17)
C18A C19A C20A C15A 3.3(3)
C18A C19A C20A N6A 179.03(17)
O13A C15A C20A C19A 170.02(17)
C16A C15A C20A C19A -5.5(2)
O13A C15A C20A N6A -5.7(3)
C16A C15A C20A N6A 178.81(15)
O19A N6A C20A C19A 145.80(18)
O18A N6A C20A C19A -33.7(3)
O19A N6A C20A C15A -38.2(2)
O18A N6A C20A C15A 142.31(18)
O20A C21A C22A C23A 176.06(17)
C26A C21A C22A C23A -4.2(2)
O20A C21A C22A N7A -6.0(3)
C26A C21A C22A N7A 173.65(15)
O21A N7A C22A C23A 148.56(17)
O22A N7A C22A C23A -28.6(2)
O21A N7A C22A C21A -29.5(2)
O22A N7A C22A C21A 153.35(16)
C21A C22A C23A C24A 2.8(3)
N7A C22A C23A C24A -175.13(16)
C22A C23A C24A C25A 0.7(3)
C22A C23A C24A N8A 176.37(16)
O23A N8A C24A C25A 176.42(18)
O24A N8A C24A C25A -1.9(3)
O23A N8A C24A C23A 0.6(3)
O24A N8A C24A C23A -177.70(18)
C23A C24A C25A C26A -2.3(3)
N8A C24A C25A C26A -177.95(16)
C24A C25A C26A C21A 0.5(3)
C24A C25A C26A N9A 177.76(16)
O20A C21A C26A C25A -177.75(17)
C22A C21A C26A C25A 2.6(2)
O20A C21A C26A N9A 5.1(3)
C22A C21A C26A N9A -174.60(15)
O26A N9A C26A C25A 155.17(18)
O25A N9A C26A C25A -23.9(2)
O26A N9A C26A C21A -27.4(3)
O25A N9A C26A C21A 153.52(17)
O13B Gd1B O1B C1B -122.69(14)
O6B Gd1B O1B C1B 36.19(15)
O1WB Gd1B O1B C1B 160.53(15)
O3B Gd1B O1B C1B -49.58(15)
O7B Gd1B O1B C1B 84.10(14)
O2B Gd1B O1B C1B 3.98(13)
O5B Gd1B O1B C1B 137.98(13)
O4B Gd1B O1B C1B -106.79(16)
O13B Gd1B O2B C3B -52.70(15)
O6B Gd1B O2B C3B 90.62(15)
O1WB Gd1B O2B C3B -143.56(14)
O3B Gd1B O2B C3B 3.34(14)
O7B Gd1B O2B C3B 162.44(15)
O1B Gd1B O2B C3B -115.76(15)
O5B Gd1B O2B C3B 122.97(14)
O4B Gd1B O2B C3B 36.53(16)
O13B Gd1B O2B C2B 88.06(13)
O6B Gd1B O2B C2B -128.62(13)
O1WB Gd1B O2B C2B -2.79(15)
O3B Gd1B O2B C2B 144.10(14)
O7B Gd1B O2B C2B -56.79(13)
O1B Gd1B O2B C2B 25.01(12)
O5B Gd1B O2B C2B -96.27(14)
O4B Gd1B O2B C2B 177.30(12)
O13B Gd1B O3B C4B 156.89(15)
O6B Gd1B O3B C4B -47.52(14)
O1WB Gd1B O3B C4B 147.19(14)
O7B Gd1B O3B C4B -2.59(17)
O1B Gd1B O3B C4B 79.37(14)
O2B Gd1B O3B C4B 26.50(14)
O5B Gd1B O3B C4B -108.01(14)
O4B Gd1B O3B C4B -123.26(15)
O13B Gd1B O3B C5B -58.70(12)
O6B Gd1B O3B C5B 96.89(13)
O1WB Gd1B O3B C5B -68.40(17)
O7B Gd1B O3B C5B 141.82(12)
O1B Gd1B O3B C5B -136.23(12)
O2B Gd1B O3B C5B 170.90(14)
O5B Gd1B O3B C5B 36.40(14)
O4B Gd1B O3B C5B 21.14(12)
O13B Gd1B O4B C7B -127.71(13)
O6B Gd1B O4B C7B 65.83(13)
O1WB Gd1B O4B C7B -60.74(13)
O3B Gd1B O4B C7B 151.85(14)
O7B Gd1B O4B C7B 22.56(14)
O1B Gd1B O4B C7B -143.97(13)
O2B Gd1B O4B C7B 119.18(13)
O5B Gd1B O4B C7B -14.79(12)
O13B Gd1B O4B C6B 90.85(13)
O6B Gd1B O4B C6B -75.60(12)
O1WB Gd1B O4B C6B 157.82(12)
O3B Gd1B O4B C6B 10.41(12)
O7B Gd1B O4B C6B -118.88(12)
O1B Gd1B O4B C6B 74.59(16)
O2B Gd1B O4B C6B -22.25(14)
O5B Gd1B O4B C6B -156.22(14)
O13B Gd1B O5B C8B 49.29(13)
O6B Gd1B O5B C8B -95.01(12)
O1WB Gd1B O5B C8B 114.97(13)
O3B Gd1B O5B C8B -32.22(14)
O7B Gd1B O5B C8B -166.67(13)
O1B Gd1B O5B C8B 138.34(12)
O2B Gd1B O5B C8B -126.76(12)
O4B Gd1B O5B C8B -16.62(11)
O13B Gd1B O6B C9B -159.64(15)
O1WB Gd1B O6B C9B -33.91(19)
O3B Gd1B O6B C9B 155.67(18)
O7B Gd1B O6B C9B 8.27(16)
O1B Gd1B O6B C9B 59.10(18)
O2B Gd1B O6B C9B 89.32(17)
O5B Gd1B O6B C9B -69.65(17)
O4B Gd1B O6B C9B -136.20(18)
O13B Gd1B O7B N1B -172.77(15)
O6B Gd1B O7B N1B 19.24(17)
O1WB Gd1B O7B N1B 166.36(18)
O3B Gd1B O7B N1B -29.1(2)
O1B Gd1B O7B N1B -121.73(18)
O2B Gd1B O7B N1B -56.08(17)
O5B Gd1B O7B N1B 98.56(18)
O4B Gd1B O7B N1B 64.03(19)
O6B Gd1B O13B C15B 167.67(16)
O1WB Gd1B O13B C15B 28.21(18)
O3B Gd1B O13B C15B -146.72(19)
O7B Gd1B O13B C15B 7.5(2)
O1B Gd1B O13B C15B -42.32(18)
O2B Gd1B O13B C15B -96.10(18)
O5B Gd1B O13B C15B 86.77(19)
O4B Gd1B O13B C15B 144.50(19)
Gd1B O7B N1B O8B 142.15(15)
Gd1B O7B N1B C10B -38.9(2)
Gd1B O1B C1B C2B -29.5(2)
C3B O2B C2B C1B 93.15(19)
Gd1B O2B C2B C1B -50.05(18)
O1B C1B C2B O2B 48.4(2)
C2B O2B C3B C4B -172.34(18)
Gd1B O2B C3B C4B -30.0(2)
C5B O3B C4B C3B 164.41(17)
Gd1B O3B C4B C3B -51.7(2)
O2B C3B C4B O3B 50.3(2)
C4B O3B C5B C6B 94.69(19)
Gd1B O3B C5B C6B -49.76(18)
C7B O4B C6B C5B 178.08(16)
Gd1B O4B C6B C5B -37.65(18)
O3B C5B C6B O4B 55.6(2)
C6B O4B C7B C8B -176.32(16)
Gd1B O4B C7B C8B 40.84(19)
Gd1B O5B C8B C7B 43.71(18)
O4B C7B C8B O5B -52.1(2)
Gd1B O6B C9B C10B -12.3(3)
Gd1B O6B C9B C14B 171.18(12)
O6B C9B C10B C11B 174.38(16)
C14B C9B C10B C11B -8.8(2)
O6B C9B C10B N1B -7.3(3)
C14B C9B C10B N1B 169.49(14)
O8B N1B C10B C11B 27.3(2)
O7B N1B C10B C11B -151.68(15)
O8B N1B C10B C9B -151.20(16)
O7B N1B C10B C9B 29.8(2)
C9B C10B C11B C12B 3.6(3)
N1B C10B C11B C12B -174.84(15)
C10B C11B C12B C13B 5.8(3)
C10B C11B C12B N2B -174.67(15)
O10B N2B C12B C11B -167.39(17)
O9B N2B C12B C11B 14.5(2)
O10B N2B C12B C13B 12.1(3)
O9B N2B C12B C13B -165.94(16)
C11B C12B C13B C14B -8.7(3)
N2B C12B C13B C14B 171.80(16)
C12B C13B C14B C9B 2.5(3)
C12B C13B C14B N3B -177.93(15)
O6B C9B C14B C13B -177.35(16)
C10B C9B C14B C13B 5.7(2)
O6B C9B C14B N3B 3.0(2)
C10B C9B C14B N3B -173.88(15)
O11B N3B C14B C13B -48.4(2)
O12B N3B C14B C13B 129.93(18)
O11B N3B C14B C9B 131.3(2)
O12B N3B C14B C9B -50.4(2)
Gd1B O13B C15B C20B 83.0(2)
Gd1B O13B C15B C16B -92.4(2)
O13B C15B C16B C17B 171.62(18)
C20B C15B C16B C17B -4.2(3)
O13B C15B C16B N4B -6.9(3)
C20B C15B C16B N4B 177.29(15)
O14B N4B C16B C17B 131.0(2)
O15B N4B C16B C17B -49.0(3)
O14B N4B C16B C15B -50.5(2)
O15B N4B C16B C15B 129.6(2)
C15B C16B C17B C18B 4.1(3)
N4B C16B C17B C18B -177.42(17)
C16B C17B C18B C19B -2.0(3)
C16B C17B C18B N5B 179.54(17)
O17B N5B C18B C19B 10.8(3)
O16B N5B C18B C19B -169.86(19)
O17B N5B C18B C17B -170.7(2)
O16B N5B C18B C17B 8.7(3)
C17B C18B C19B C20B 0.4(3)
N5B C18B C19B C20B 178.90(17)
C18B C19B C20B C15B -0.8(3)
C18B C19B C20B N6B -175.80(16)
O13B C15B C20B C19B -173.23(17)
C16B C15B C20B C19B 2.5(3)
O13B C15B C20B N6B 1.7(3)
C16B C15B C20B N6B 177.44(15)
O19B N6B C20B C19B -143.92(18)
O18B N6B C20B C19B 36.4(2)
O19B N6B C20B C15B 40.8(2)
O18B N6B C20B C15B -138.88(17)
O20B C21B C22B C23B -169.20(18)
C26B C21B C22B C23B 7.8(3)
O20B C21B C22B N7B 10.3(3)
C26B C21B C22B N7B -172.69(16)
O22B N7B C22B C23B 29.3(3)
O21B N7B C22B C23B -148.77(18)
O22B N7B C22B C21B -150.2(2)
O21B N7B C22B C21B 31.7(3)
C21B C22B C23B C24B -4.2(3)
N7B C22B C23B C24B 176.27(17)
C22B C23B C24B C25B -1.1(3)
C22B C23B C24B N8B -177.27(17)
O24B N8B C24B C23B 178.1(2)
O23B N8B C24B C23B -0.8(3)
O24B N8B C24B C25B 1.8(3)
O23B N8B C24B C25B -177.03(19)
C23B C24B C25B C26B 2.0(3)
N8B C24B C25B C26B 178.14(17)
C24B C25B C26B C21B 2.4(3)
C24B C25B C26B N9B -175.79(17)
O20B C21B C26B C25B 170.14(18)
C22B C21B C26B C25B -6.9(2)
O20B C21B C26B N9B -11.7(3)
C22B C21B C26B N9B 171.29(16)
O26B N9B C26B C25B 158.42(19)
O25B N9B C26B C25B -18.7(3)
O26B N9B C26B C21B -19.9(3)
O25B N9B C26B C21B 163.01(18)
